data_1100971
loop_
_publ_author_name
'Hamdi Ben Yahia'
'Etienne Gaudin'
'Jacques Darriet'
'Michael Banks'
'Reinhard K. Kremer'
'Antoine Villesuzanne'
'Myung-Hwan Whangbo'

_publ_section_title
;

Synthesis, Crystal Structure, Magnetic Properties, and Electronic Structure

of the New Ternary Vanadate CuMnVO4

;
_journal_name_full 'Inorganic Chemistry'
_journal_page_first 3087
_journal_page_last 3093
_journal_paper_doi 10.1021/ic048244y
_journal_volume 44
_journal_year 2005
_chemical_formula_moiety 'Cu Mn O4 V'
_chemical_formula_sum 'Cu Mn O4 V'
_chemical_formula_weight 233.4
_chemical_name_systematic ' ?'
_space_group_IT_number 63
_symmetry_cell_setting orthorhombic
_symmetry_space_group_name_Hall '-C 2c 2'
_symmetry_space_group_name_H-M 'C m c m'
_cell_angle_alpha 90
_cell_angle_beta 90
_cell_angle_gamma 90
_cell_formula_units_Z 4
_cell_length_a 5.787(2)
_cell_length_b 8.807(3)
_cell_length_c 6.410(2)
_cell_measurement_temperature 293(1)
_cell_volume 326.69(19)
_computing_publication_material '(Jana2000; Petricek and Dusek, 2000)'
_computing_structure_refinement '(Jana2000; Petricek and Dusek, 2000)'
_diffrn_ambient_temperature 293(1)
_diffrn_measured_fraction_theta_full 1.00
_diffrn_measurement_device_type 'Nonius CCD'
_diffrn_measurement_method '/f scans + /w scans'
_diffrn_radiation_type 'Mo K\a'
_diffrn_radiation_wavelength 0.71069
_diffrn_reflns_av_R_equivalents 0.1017
_diffrn_reflns_av_sigmaI/netI 0.0452
_diffrn_reflns_limit_h_max 10
_diffrn_reflns_limit_h_min -10
_diffrn_reflns_limit_k_max 15
_diffrn_reflns_limit_k_min -15
_diffrn_reflns_limit_l_max 11
_diffrn_reflns_limit_l_min -11
_diffrn_reflns_number 6676
_diffrn_reflns_theta_full 39.99
_diffrn_reflns_theta_max 39.99
_diffrn_reflns_theta_min 4.21
_exptl_absorpt_coefficient_mu 12.894
_exptl_absorpt_correction_T_max 0.785
_exptl_absorpt_correction_T_min 0.612
_exptl_absorpt_correction_type gaussian
_exptl_absorpt_process_details '(Jana2000; Petricek and Dusek, 2000)'
_exptl_crystal_colour black
_exptl_crystal_density_diffrn 4.744(3)
_exptl_crystal_description block
_exptl_crystal_F_000 436
_exptl_crystal_size_max 0.050
_exptl_crystal_size_mid 0.031
_exptl_crystal_size_min 0.022
_refine_diff_density_max 2.12
_refine_diff_density_min -1.77
_refine_ls_extinction_method none
_refine_ls_goodness_of_fit_gt 1.71
_refine_ls_goodness_of_fit_ref 1.71
_refine_ls_number_parameters 25
_refine_ls_number_reflns 433
_refine_ls_R_factor_all 0.0356
_refine_ls_R_factor_gt 0.0356
_refine_ls_shift/su_max 0.0006
_refine_ls_shift/su_mean 0.0001
_refine_ls_structure_factor_coef Fsqd
_refine_ls_weighting_details w=1/(\s^2^(I)+0.0016I^2^)
_refine_ls_weighting_scheme sigma
_refine_ls_wR_factor_gt 0.1091
_refine_ls_wR_factor_ref 0.1091
_reflns_number_gt 433
_reflns_number_total 578
_reflns_threshold_expression I>3\s(I)
_cod_data_source_file ic048244ysi20041214_022448.cif
_cod_data_source_block (I)
_cod_depositor_comments
;
The following automatic conversions were performed:
'_exptl_absorpt_correction_type' value 'Gaussian' changed to 'gaussian'
according to '/home/saulius/struct/CIF-dictionaries/cif_core.dic'
dictionary named 'cif_core.dic' version 2.4.1 from 2010-06-29.

Automatic conversion script
Id: cif_fix_enum 1527 2010-12-29 10:47:43Z saulius 
;
_cod_original_formula_sum 'Cu1 Mn1 O4 V1'
_cod_database_code 1100971

loop_
_symmetry_equiv_pos_site_id
_symmetry_equiv_pos_as_xyz
1 x,y,z
2 x,y,1/2-z
3 -x,y,z
4 -x,y,1/2-z
5 -x,-y,-z
6 -x,-y,1/2+z
7 x,-y,-z
8 x,-y,1/2+z
9 1/2+x,1/2+y,z
10 1/2+x,1/2+y,1/2-z
11 1/2-x,1/2+y,z
12 1/2-x,1/2+y,1/2-z
13 1/2-x,1/2-y,-z
14 1/2-x,1/2-y,1/2+z
15 1/2+x,1/2-y,-z
16 1/2+x,1/2-y,1/2+z

loop_
_atom_site_label
_atom_site_type_symbol
_atom_site_fract_x
_atom_site_fract_y
_atom_site_fract_z
_atom_site_adp_type
_atom_site_U_iso_or_equiv
_atom_site_symmetry_multiplicity
_atom_site_occupancy
_atom_site_calc_flag
_atom_site_refinement_flags
_atom_site_disorder_assembly
_atom_site_disorder_group
Cu Cu 0 0.32230(13) 0.75 Uani 0.0291(3) 4 1 d . . .
Mn Mn 0 0 0.5 Uani 0.0094(2) 4 1 d . . .
V V 0 0.64184(10) 0.75 Uani 0.0075(2) 4 1 d . . .
O1 O 0.2473(5) 0.4748(3) 0.25 Uani 0.0115(7) 8 1 d . . .
O2 O 0 0.2438(3) 0.4625(4) Uani 0.0131(7) 8 1 d . . .

loop_
_atom_site_aniso_label
_atom_site_aniso_type_symbol
_atom_site_aniso_U_11
_atom_site_aniso_U_22
_atom_site_aniso_U_33
_atom_site_aniso_U_12
_atom_site_aniso_U_13
_atom_site_aniso_U_23
Cu Cu 0.0472(6) 0.0266(5) 0.0135(4) 0 0 0
Mn Mn 0.0098(4) 0.0114(4) 0.0069(3) 0 0 -0.0001(2)
V V 0.0073(4) 0.0088(4) 0.0063(3) 0 0 0
O1 O 0.0098(12) 0.0155(12) 0.0091(11) -0.0012(9) 0 0
O2 O 0.0143(13) 0.0138(13) 0.0112(10) 0 0 0.0005(10)

loop_
_atom_type_symbol
_atom_type_scat_dispersion_real
_atom_type_scat_dispersion_imag
_atom_type_scat_source
Cu 0.320 1.265 'International Tables Vol C Tables  4.2.6.8 and 6.1.1.1'
Mn 0.337 0.728 'International Tables Vol C Tables  4.2.6.8 and 6.1.1.1'
V 0.301 0.529 'International Tables Vol C Tables  4.2.6.8 and 6.1.1.1'
O 0.011 0.006 'International Tables Vol C Tables  4.2.6.8 and 6.1.1.1'

loop_
_geom_angle_atom_site_label_1
_geom_angle_atom_site_label_2
_geom_angle_atom_site_label_3
_geom_angle_site_symmetry_1
_geom_angle_site_symmetry_2
_geom_angle_site_symmetry_3
_geom_angle
_geom_angle_publ_flag
O1 Cu O1 5_566 . 13_556 170.51(10) yes
O1 Cu O1 5_566 . 7_566 77.39(11) yes
O1 Cu O1 5_566 . 15_456 112.11(9) yes
O1 Cu O2 5_566 . . 105.92(7) yes
O1 Cu O2 5_566 . 2_556 105.92(7) yes
O1 Cu O1 13_556 . 5_566 170.51(10) yes
O1 Cu O1 13_556 . 7_566 112.11(9) yes
O1 Cu O1 13_556 . 15_456 58.40(8) yes
O1 Cu O2 13_556 . . 72.14(8) yes
O1 Cu O2 13_556 . 2_556 72.14(8) yes
O1 Cu O1 7_566 . 5_566 77.39(11) yes
O1 Cu O1 7_566 . 13_556 112.11(9) yes
O1 Cu O1 7_566 . 15_456 170.51(10) yes
O1 Cu O2 7_566 . . 105.92(7) yes
O1 Cu O2 7_566 . 2_556 105.92(7) yes
O1 Cu O1 15_456 . 5_566 112.11(9) yes
O1 Cu O1 15_456 . 13_556 58.40(8) yes
O1 Cu O1 15_456 . 7_566 170.51(10) yes
O1 Cu O2 15_456 . . 72.14(8) yes
O1 Cu O2 15_456 . 2_556 72.14(8) yes
O2 Cu O2 . . 2_556 138.85(14) yes
O2 Cu O2 2_556 . . 138.85(14) yes
O1 Mn O1 9_445 . 13_556 180 yes
O1 Mn O1 9_445 . 11_545 84.23(8) yes
O1 Mn O1 9_445 . 15_456 95.77(8) yes
O1 Mn O2 9_445 . . 91.10(9) yes
O1 Mn O2 9_445 . 5_556 88.90(9) yes
O1 Mn O1 13_556 . 9_445 180 yes
O1 Mn O1 13_556 . 11_545 95.77(8) yes
O1 Mn O1 13_556 . 15_456 84.23(8) yes
O1 Mn O2 13_556 . . 88.90(9) yes
O1 Mn O2 13_556 . 5_556 91.10(9) yes
O1 Mn O1 11_545 . 9_445 84.23(8) yes
O1 Mn O1 11_545 . 13_556 95.77(8) yes
O1 Mn O1 11_545 . 15_456 180 yes
O1 Mn O2 11_545 . . 91.10(9) yes
O1 Mn O2 11_545 . 5_556 88.90(9) yes
O1 Mn O1 15_456 . 9_445 95.77(8) yes
O1 Mn O1 15_456 . 13_556 84.23(8) yes
O1 Mn O1 15_456 . 11_545 180 yes
O1 Mn O2 15_456 . . 88.90(9) yes
O1 Mn O2 15_456 . 5_556 91.10(9) yes
O2 Mn O2 . . 5_556 180 yes
O2 Mn O2 5_556 . . 180 yes
O1 V O1 5_566 . 7_566 108.63(14) yes
O1 V O2 5_566 . 5_566 110.30(7) yes
O1 V O2 5_566 . 6_565 110.30(7) yes
O1 V O1 7_566 . 5_566 108.63(14) yes
O1 V O2 7_566 . 5_566 110.30(7) yes
O1 V O2 7_566 . 6_565 110.30(7) yes
O2 V O2 5_566 . 6_565 107.02(15) yes
O2 V O2 6_565 . 5_566 107.02(15) yes

loop_
_geom_bond_atom_site_label_1
_geom_bond_atom_site_label_2
_geom_bond_site_symmetry_1
_geom_bond_site_symmetry_2
_geom_bond_distance
_geom_bond_publ_flag
Cu O1 . 5_566 2.289(3) yes
Cu O1 . 13_556 2.998(3) yes
Cu O1 . 7_566 2.289(3) yes
Cu O1 . 15_456 2.998(3) yes
Cu O2 . . 1.969(3) yes
Cu O2 . 2_556 1.969(3) yes
Mn O1 . 9_445 2.181(2) yes
Mn O1 . 13_556 2.181(2) yes
Mn O1 . 11_545 2.181(2) yes
Mn O1 . 15_456 2.181(2) yes
Mn O2 . . 2.160(3) yes
Mn O2 . 5_556 2.160(3) yes
V O1 . 5_566 1.762(3) yes
V O1 . 7_566 1.762(3) yes
V O2 . 5_566 1.694(3) yes
V O2 . 6_565 1.694(3) yes
